data_2100507
loop_
_publ_author_name
'Dinnebier, Robert'
'Sofina, Natalia'
'Hildebrandt, Lars'
'Jansen, Martin'

_publ_section_title
;
 Crystal structures of the trifluoromethyl sulfonates M(SO~3~CF~3~)~2~
 (M = Mg, Ca, Ba, Zn, Cu) from synchrotron X-ray powder diffraction data
;
_journal_coden_ASTM ASBSDK
_journal_coeditor_code SN5032
_journal_issue 3
_journal_name_full
;
 Acta Crystallographica, Section B: Structural Science
;
_journal_page_first 467
_journal_page_last 473
_journal_paper_doi 10.1107/s0108768106009517
_journal_volume 62
_journal_year 2006
_chemical_formula_sum 'C2 Cu F6 O6 S2'
_chemical_formula_weight 361.67
_space_group_IT_number 2
_symmetry_cell_setting triclinic
_symmetry_space_group_name_Hall '-P 1'
_symmetry_space_group_name_H-M 'P -1'
_audit_creation_method 'from EXP file using GSAS2CIF'
_cell_angle_alpha 103.523(3)
_cell_angle_beta 118.085(3)
_cell_angle_gamma 79.459(3)
_cell_formula_units_Z 1
_cell_length_a 4.98965(19)
_cell_length_b 10.7668(4)
_cell_length_c 4.82189(17)
_cell_volume 221.402(14)
_computing_structure_refinement GSAS
_diffrn_radiation_type synchrotron
_diffrn_radiation_wavelength 0.24804
_exptl_absorpt_correction_T_max 1.00000
_exptl_absorpt_correction_T_min 1.00000
_exptl_absorpt_process_details
;   GSAS Absorption/surface roughness correction: function number 0
 No correction is applied.
;
_refine_ls_goodness_of_fit_all 1.29
_refine_ls_matrix_type full
_refine_ls_number_parameters 28
_refine_ls_number_restraints 0
_refine_ls_shift/su_max 0.42
_refine_ls_shift/su_mean 0.08
_reflns_number_total 659
_cod_data_source_file sn5032.cif
_cod_database_code 2100507

loop_
_symmetry_equiv_pos_site_id
_symmetry_equiv_pos_as_xyz
1 +x,+y,+z
-1 -x,-y,-z

loop_
_atom_site_aniso_label
_atom_site_aniso_U_11
_atom_site_aniso_U_22
_atom_site_aniso_U_33
_atom_site_aniso_U_12
_atom_site_aniso_U_13
_atom_site_aniso_U_23
Cu1 0.020(4) 0.049(4) 0.023(4) -0.014(3) 0.022(3) 0.005(3)

loop_
_atom_site_type_symbol
_atom_site_label
_atom_site_fract_x
_atom_site_fract_y
_atom_site_fract_z
_atom_site_U_iso_or_equiv
_atom_site_thermal_displace_type
_atom_site_occupancy
Cu Cu1 0.5 0.0 0.5 0.02414 Uani 1.0
S S2 0.2422(9) 0.8423(3) 0.7931(9) 0.0056(13) Uiso 1.0
O O3 0.4861(15) 0.8887(5) 1.1039(16) 0.0056(13) Uiso 1.0
O O4 0.2674(15) 0.8880(6) 0.5448(17) 0.0056(13) Uiso 1.0
O O5 -0.0526(15) 0.8903(7) 0.7892(18) 0.0056(13) Uiso 1.0
C C6 0.2773(8) 0.6707(4) 0.7214(10) 0.015(2) Uiso 1.0
F F7 0.0444(14) 0.6272(6) 0.4470(15) 0.015(2) Uiso 1.0
F F8 0.5389(12) 0.6293(7) 0.7041(18) 0.015(2) Uiso 1.0
F F9 0.2774(14) 0.6277(5) 0.9596(16) 0.015(2) Uiso 1.0

loop_
_atom_type_symbol
_atom_type_scat_dispersion_real
_atom_type_scat_dispersion_imag
_atom_type_scat_source
Cu 0.000 0.000 International_Tables_Vol_C
S 0.000 0.000 International_Tables_Vol_C
O 0.000 0.000 International_Tables_Vol_C
C 0.000 0.000 International_Tables_Vol_C
F 0.000 0.000 International_Tables_Vol_C

loop_
_geom_angle_atom_site_label_1
_geom_angle_atom_site_label_2
_geom_angle_atom_site_label_3
_geom_angle_site_symmetry_1
_geom_angle_site_symmetry_3
_geom_angle
O3 S2 O4 . . 109.5(5)
O3 S2 O5 . . 109.5(4)
O3 S2 C6 . . 109.2(3)
O4 S2 O5 . . 109.5(4)
O4 S2 C6 . . 109.2(3)
O5 S2 C6 . . 110.0(4)
S2 O3 Cu1 . . 134.6(5)
S2 O4 Cu1 . 55401 140.1(3)
S2 O5 Cu1 . 45401 140.8(6)
S2 C6 F7 . . 109.8(3)
S2 C6 F8 . . 108.9(4)
S2 C6 F9 . . 109.8(3)
F7 C6 F8 . . 109.5(5)
F7 C6 F9 . . 109.5(5)
F8 C6 F9 . . 109.5(5)
O3 Cu1 O3 . 67802 0E2(4)
O3 Cu1 O4 . 55601 92.0(3)
O3 Cu1 O4 . 67702 88.0(3)
O3 Cu1 O5 . 65601 89.5(2)
O3 Cu1 O5 . 57702 90.5(2)
O3 Cu1 O4 67802 55601 88.0(3)
O3 Cu1 O4 67802 67702 92.0(3)
O3 Cu1 O5 67802 65601 90.5(2)
O3 Cu1 O5 67802 57702 89.5(2)
O4 Cu1 O4 55601 67702 180.0(3)
O4 Cu1 O5 55601 65601 91.6(2)
O4 Cu1 O5 55601 57702 88.4(2)
O4 Cu1 O5 67702 65601 88.4(2)
O4 Cu1 O5 67702 57702 91.6(2)
O5 Cu1 O5 65601 57702 180.0(4)

loop_
_geom_bond_atom_site_label_1
_geom_bond_atom_site_label_2
_geom_bond_site_symmetry_2
_geom_bond_distance
S2 O3 . 1.460(6)
S2 O4 . 1.460(10)
S2 O5 . 1.460(9)
S2 C6 . 1.790(4)
O3 Cu1 . 1.981(6)
O4 Cu1 55401 1.928(8)
O5 Cu1 45401 2.280(6)
C6 F7 . 1.335(6)
C6 F8 . 1.335(8)
C6 F9 . 1.335(10)

loop_
_geom_contact_atom_site_label_1
_geom_contact_atom_site_label_2
_geom_contact_distance
_geom_contact_site_symmetry_2
O3 O5 3.304(13) 65501
O4 O4 3.189(8) 57602
O4 O5 3.026(10) 65501
O4 O5 2.946(10) 57602
O5 O3 3.304(13) 45501
O5 O4 3.026(10) 45501
O5 O4 2.946(10) 57602
F7 F7 3.045(10) 56602
F7 F8 3.288(12) 45501
F7 F8 3.296(9) 66602
F7 F9 3.176(7) 56602
F8 F7 3.288(12) 65501
F8 F7 3.296(9) 66602
F8 F8 2.982(9) 66602
F8 F9 3.288(8) 65501
F8 F9 3.301(10) 66702
F9 F7 3.176(7) 56602
F9 F8 3.288(8) 45501
F9 F8 3.301(10) 66702
F9 F9 3.178(7) 66702

loop_
_geom_torsion_atom_site_label_1
_geom_torsion_atom_site_label_2
_geom_torsion_atom_site_label_3
_geom_torsion_atom_site_label_4
_geom_torsion_site_symmetry_3
_geom_torsion_site_symmetry_4
_geom_torsion
O3 S2 O4 Cu1 . 55401 -6.3
O4 S2 O3 Cu1 . . 118.8(6)
O3 S2 O5 Cu1 . 45401 126.4
O5 S2 O3 Cu1 . . -1.1(8)
O3 S2 C6 F7 . . 176.1(6)
O3 S2 C6 F8 . . -64.1(6)
O3 S2 C6 F9 . . 55.8(6)
C6 S2 O3 Cu1 . . -121.7(5)
O4 S2 O5 Cu1 . 45401 6.4
O5 S2 O4 Cu1 . 55401 113.7
O4 S2 C6 F7 . . -64.2(6)
O4 S2 C6 F8 . . 55.6(5)
O4 S2 C6 F9 . . 175.4(4)
C6 S2 O4 Cu1 . 55401 -125.8
O5 S2 C6 F7 . . 55.9(6)
O5 S2 C6 F8 . . 175.7(5)
O5 S2 C6 F9 . . -64.4(5)
C6 S2 O5 Cu1 . 45401 -113.6
S2 O3 Cu1 O4 . 55601 58.7
S2 O3 Cu1 O4 . 67702 -121.3
S2 O3 Cu1 O5 . 65601 150.2
S2 O3 Cu1 O5 . 57702 -29.8
S2 O4 Cu1 O3 55401 67702 -34.0
S2 O4 Cu1 O3 55401 55401 146.0
S2 O5 Cu1 O3 45401 57702 -132.9
S2 O5 Cu1 O3 45401 45401 47.1
